data_1564635
loop_
_publ_author_name
'Sambou, Sasaline Salomon'
'Hromov, Roman'
'Ruzhylo, Illia'
'Wang, Hui'
'Allandrieu, Audrey'
'Sabatier, Cassandra'
'Coppel, Yannick'
'Daran, Jean-Claude'
'Gayet, Florence'
'Labande, Agn\`es'
'Manoury, Eric'
'Poli, Rinaldo'

_publ_section_title
;
 Amphiphilic polymeric nanoreactors containing Rh(i)--NHC complexes for
 the aqueous biphasic hydrogenation of alkenes
;
_journal_issue 20
_journal_name_full 'Catalysis Science &amp; Technology'
_journal_page_first 6811
_journal_page_last 6824
_journal_paper_doi 10.1039/D1CY00554E
_journal_volume 11
_journal_year 2021
_chemical_formula_moiety 'C21 H26 Cl N2 Rh'
_chemical_formula_sum 'C21 H26 Cl N2 Rh'
_chemical_formula_weight 444.80
_space_group_crystal_system monoclinic
_space_group_IT_number 14
_space_group_name_Hall '-P 2yn'
_space_group_name_H-M_alt 'P 1 21/n 1'
_atom_sites_solution_hydrogens geom
_atom_sites_solution_primary direct
_atom_sites_solution_secondary difmap
_audit_creation_method SHELXL-2014/6
_audit_update_record
;
2021-02-14 deposited with the CCDC.	2021-08-25 downloaded from the CCDC.
;
_cell_angle_alpha 90
_cell_angle_beta 98.181(2)
_cell_angle_gamma 90
_cell_formula_units_Z 4
_cell_length_a 12.4856(3)
_cell_length_b 10.6263(2)
_cell_length_c 15.2385(4)
_cell_measurement_reflns_used 4988
_cell_measurement_temperature 173(2)
_cell_measurement_theta_max 61.69
_cell_measurement_theta_min 3.58
_cell_volume 2001.20(8)
_computing_cell_refinement 'CrysAlisPro (Agilent Technologies, 2014)'
_computing_data_collection 'CrysAlisPro (Agilent Technologies, 2014)'
_computing_data_reduction 'CrysAlisPro (Agilent Technologies, 2014)'
_computing_molecular_graphics
;
ORTEPIII (Burnett & Johnson, 1996); ORTEP-3 for Windows (Farrugia, 1997)
;
_computing_publication_material 'SHELXL (Sheldrick, 2015)'
_computing_structure_refinement 'SHELXL (Sheldrick, 2015)'
_computing_structure_solution 'SHELXt (Sheldrick, 2015)'
_diffrn_ambient_environment N~2~
_diffrn_ambient_temperature 173(2)
_diffrn_detector 'CCD plate'
_diffrn_detector_area_resol_mean 16.1978
_diffrn_detector_type Eos
_diffrn_measured_fraction_theta_full 0.996
_diffrn_measured_fraction_theta_max 0.997
_diffrn_measurement_device 'four-circle diffractometer'
_diffrn_measurement_device_type 'Xcalibur, Eos, Gemini ultra'
_diffrn_radiation_monochromator mirror
_diffrn_radiation_probe x-ray
_diffrn_radiation_type 'Cu K\a'
_diffrn_radiation_wavelength 1.54184
_diffrn_reflns_av_R_equivalents 0.0333
_diffrn_reflns_av_unetI/netI 0.0319
_diffrn_reflns_Laue_measured_fraction_full 0.996
_diffrn_reflns_Laue_measured_fraction_max 0.997
_diffrn_reflns_limit_h_max 14
_diffrn_reflns_limit_h_min -14
_diffrn_reflns_limit_k_max 10
_diffrn_reflns_limit_k_min -12
_diffrn_reflns_limit_l_max 16
_diffrn_reflns_limit_l_min -17
_diffrn_reflns_number 9274
_diffrn_reflns_point_group_measured_fraction_full 0.996
_diffrn_reflns_point_group_measured_fraction_max 0.997
_diffrn_reflns_theta_full 61.200
_diffrn_reflns_theta_max 61.163
_diffrn_reflns_theta_min 4.290
_diffrn_source 'fine-focus sealed X-ray tube'
_diffrn_source_type 'Enhance Ultra (Cu) X-ray Source'
_exptl_absorpt_coefficient_mu 8.153
_exptl_absorpt_correction_T_max 1.00000
_exptl_absorpt_correction_T_min 0.75105
_exptl_absorpt_correction_type multi-scan
_exptl_absorpt_process_details
;
Empirical absorption correction using spherical harmonics,
 implemented in SCALE3 ABSPACK scaling algorithm.
CrysAlisPro (Rigaku Oxford Diffraction, 2016)

;
_exptl_crystal_colour yellow
_exptl_crystal_density_diffrn 1.476
_exptl_crystal_description platelet
_exptl_crystal_F_000 912
_exptl_crystal_size_max 0.500
_exptl_crystal_size_mid 0.270
_exptl_crystal_size_min 0.050
_refine_diff_density_max 1.239
_refine_diff_density_min -0.299
_refine_diff_density_rms 0.084
_refine_ls_extinction_method none
_refine_ls_goodness_of_fit_ref 1.045
_refine_ls_hydrogen_treatment constr
_refine_ls_matrix_type full
_refine_ls_number_parameters 227
_refine_ls_number_reflns 3054
_refine_ls_number_restraints 0
_refine_ls_restrained_S_all 1.045
_refine_ls_R_factor_all 0.0411
_refine_ls_R_factor_gt 0.0378
_refine_ls_shift/su_max 0.000
_refine_ls_shift/su_mean 0.000
_refine_ls_structure_factor_coef Fsqd
_refine_ls_weighting_details 'w=1/[\s^2^(Fo^2^)+(0.0683P)^2^+0.6790P] where P=(Fo^2^+2Fc^2^)/3'
_refine_ls_weighting_scheme calc
_refine_ls_wR_factor_gt 0.1002
_refine_ls_wR_factor_ref 0.1045
_reflns_number_gt 2764
_reflns_number_total 3054
_reflns_threshold_expression 'I > 2\s(I)'
_cod_data_source_file d1cy00554e2.cif
_cod_data_source_block SA25
_cod_depositor_comments 'Adding full bibliography for 1564635--1564636.cif.'
_cod_original_sg_symbol_H-M 'P 21/n'
_cod_database_code 1564635
_shelx_space_group_comment
;
The symmetry employed for this shelxl refinement is uniquely defined
by the following loop, which should always be used as a source of
symmetry information in preference to the above space-group names.
They are only intended as comments.
;
_shelx_estimated_absorpt_t_min 0.106
_shelx_estimated_absorpt_t_max 0.686

loop_
_space_group_symop_operation_xyz
'x, y, z'
'-x+1/2, y+1/2, -z+1/2'
'-x, -y, -z'
'x-1/2, -y-1/2, z-1/2'

loop_
_atom_site_label
_atom_site_type_symbol
_atom_site_fract_x
_atom_site_fract_y
_atom_site_fract_z
_atom_site_U_iso_or_equiv
_atom_site_adp_type
_atom_site_occupancy
_atom_site_site_symmetry_order
_atom_site_calc_flag
_atom_site_refinement_flags_posn
_atom_site_refinement_flags_adp
_atom_site_refinement_flags_occupancy
_atom_site_disorder_assembly
_atom_site_disorder_group
Rh1 Rh 0.30917(2) 0.34218(3) 0.16014(2) 0.04886(16) Uani 1 1 d . . . . .
Cl1 Cl 0.15767(8) 0.42179(9) 0.22083(7) 0.0595(3) Uani 1 1 d . . . . .
N2 N 0.4611(3) 0.5153(3) 0.28069(19) 0.0494(7) Uani 1 1 d . . . . .
N5 N 0.4362(3) 0.3424(3) 0.3461(2) 0.0502(8) Uani 1 1 d . . . . .
C1 C 0.4076(3) 0.4045(3) 0.2690(2) 0.0480(8) Uani 1 1 d . . . . .
C3 C 0.5218(3) 0.5215(4) 0.3634(2) 0.0537(9) Uani 1 1 d . . . . .
H3 H 0.566140 0.589557 0.386946 0.064 Uiso 1 1 calc R U . . .
C4 C 0.5062(3) 0.4130(4) 0.4041(3) 0.0544(9) Uani 1 1 d . . . . .
H4 H 0.537508 0.389221 0.462241 0.065 Uiso 1 1 calc R U . . .
C11 C 0.2198(4) 0.3267(4) 0.0254(3) 0.0610(11) Uani 1 1 d . . . . .
H11 H 0.156323 0.384710 0.013331 0.073 Uiso 1 1 calc R U . . .
C12 C 0.2005(3) 0.2200(4) 0.0726(3) 0.0592(10) Uani 1 1 d . . . . .
H12 H 0.125506 0.215024 0.088280 0.071 Uiso 1 1 calc R U . . .
C13 C 0.2543(4) 0.0948(4) 0.0677(3) 0.0696(11) Uani 1 1 d . . . . .
H13A H 0.225074 0.053921 0.010919 0.083 Uiso 1 1 calc R U . . .
H13B H 0.235556 0.040873 0.116281 0.083 Uiso 1 1 calc R U . . .
C14 C 0.3775(4) 0.1018(4) 0.0743(3) 0.0661(11) Uani 1 1 d . . . . .
H14A H 0.397345 0.106012 0.013773 0.079 Uiso 1 1 calc R U . . .
H14B H 0.409160 0.023784 0.102501 0.079 Uiso 1 1 calc R U . . .
C15 C 0.4269(3) 0.2152(4) 0.1276(3) 0.0574(9) Uani 1 1 d . . . . .
H15 H 0.483487 0.192863 0.178415 0.069 Uiso 1 1 calc R U . . .
C16 C 0.4415(4) 0.3343(4) 0.0898(3) 0.0618(11) Uani 1 1 d . . . . .
H16 H 0.506762 0.380785 0.118817 0.074 Uiso 1 1 calc R U . . .
C17 C 0.4070(5) 0.3698(6) -0.0067(3) 0.0803(14) Uani 1 1 d . . . . .
H17A H 0.412180 0.462314 -0.012465 0.096 Uiso 1 1 calc R U . . .
H17B H 0.458544 0.331692 -0.042768 0.096 Uiso 1 1 calc R U . . .
C18 C 0.2939(5) 0.3293(5) -0.0446(3) 0.0767(14) Uani 1 1 d . . . . .
H18A H 0.264435 0.388243 -0.092324 0.092 Uiso 1 1 calc R U . . .
H18B H 0.296605 0.244472 -0.070968 0.092 Uiso 1 1 calc R U . . .
C21 C 0.4530(4) 0.6173(4) 0.2156(3) 0.0663(11) Uani 1 1 d . . . . .
H21A H 0.402253 0.593229 0.163243 0.099 Uiso 1 1 calc R U . . .
H21B H 0.524454 0.633156 0.198273 0.099 Uiso 1 1 calc R U . . .
H21C H 0.427046 0.693688 0.241747 0.099 Uiso 1 1 calc R U . . .
C51 C 0.3987(4) 0.2147(4) 0.3640(3) 0.0639(11) Uani 1 1 d . . . . .
H51A H 0.459655 0.154949 0.364799 0.077 Uiso 1 1 calc R U . . .
H51B H 0.341305 0.189284 0.315630 0.077 Uiso 1 1 calc R U . . .
C52 C 0.3553(3) 0.2074(4) 0.4511(2) 0.0534(9) Uani 1 1 d . . . . .
C53 C 0.4156(4) 0.1466(3) 0.5232(3) 0.0568(10) Uani 1 1 d . . . . .
H53 H 0.483789 0.111018 0.516392 0.068 Uiso 1 1 calc R U . . .
C54 C 0.3785(4) 0.1371(4) 0.6033(3) 0.0592(10) Uani 1 1 d . . . . .
H54 H 0.421715 0.096849 0.651581 0.071 Uiso 1 1 calc R U . . .
C55 C 0.2777(4) 0.1863(5) 0.6146(3) 0.0663(11) Uani 1 1 d . . . . .
C56 C 0.2192(4) 0.2494(5) 0.5437(3) 0.0709(12) Uani 1 1 d . . . . .
H56 H 0.151534 0.286135 0.550660 0.085 Uiso 1 1 calc R U . . .
C57 C 0.2571(4) 0.2599(4) 0.4630(3) 0.0641(10) Uani 1 1 d . . . . .
H57 H 0.215386 0.303557 0.415513 0.077 Uiso 1 1 calc R U . . .
C58 C 0.2336(5) 0.1706(6) 0.6986(4) 0.0924(18) Uani 1 1 d . . . . .
H58 H 0.176064 0.225164 0.708178 0.111 Uiso 1 1 calc R U . . .
C59 C 0.2655(7) 0.0891(7) 0.7614(4) 0.118(3) Uani 1 1 d . . . . .
H59A H 0.322776 0.032412 0.755073 0.141 Uiso 1 1 calc R U . . .
H59B H 0.231502 0.086712 0.813324 0.141 Uiso 1 1 calc R U . . .

loop_
_atom_site_aniso_label
_atom_site_aniso_U_11
_atom_site_aniso_U_22
_atom_site_aniso_U_33
_atom_site_aniso_U_23
_atom_site_aniso_U_13
_atom_site_aniso_U_12
Rh1 0.0536(2) 0.0510(2) 0.0411(2) -0.00183(10) 0.00401(14) -0.00430(11)
Cl1 0.0576(5) 0.0581(5) 0.0626(6) -0.0015(4) 0.0074(4) 0.0021(4)
N2 0.0568(17) 0.0484(16) 0.0433(16) -0.0031(13) 0.0080(13) -0.0051(14)
N5 0.0596(19) 0.0477(18) 0.0428(17) -0.0015(12) 0.0054(14) -0.0023(13)
C1 0.051(2) 0.051(2) 0.0418(19) -0.0049(16) 0.0069(15) 0.0008(17)
C3 0.055(2) 0.057(2) 0.049(2) -0.0077(18) 0.0070(17) -0.0033(18)
C4 0.057(2) 0.056(2) 0.047(2) -0.0035(18) -0.0001(17) -0.0008(18)
C11 0.069(3) 0.063(2) 0.045(2) 0.0020(18) -0.0105(19) 0.002(2)
C12 0.063(2) 0.056(2) 0.053(2) -0.0043(18) -0.0127(18) -0.0073(19)
C13 0.075(3) 0.060(3) 0.070(3) -0.005(2) -0.004(2) -0.002(2)
C14 0.073(3) 0.060(2) 0.069(3) -0.012(2) 0.023(2) -0.001(2)
C15 0.060(2) 0.062(2) 0.052(2) -0.0059(19) 0.0161(18) 0.001(2)
C16 0.063(3) 0.075(3) 0.051(2) -0.0048(18) 0.019(2) -0.011(2)
C17 0.095(4) 0.096(3) 0.054(3) 0.000(2) 0.023(2) -0.031(3)
C18 0.091(4) 0.088(3) 0.050(3) 0.004(2) 0.006(2) 0.009(3)
C21 0.094(3) 0.053(2) 0.053(2) 0.0065(19) 0.013(2) -0.006(2)
C51 0.091(3) 0.049(2) 0.053(2) -0.0016(18) 0.014(2) -0.012(2)
C52 0.068(2) 0.0446(19) 0.047(2) -0.0024(17) 0.0064(18) -0.0108(18)
C53 0.059(2) 0.052(2) 0.060(3) 0.0029(17) 0.010(2) -0.0024(17)
C54 0.065(3) 0.060(2) 0.052(2) 0.0041(18) 0.005(2) -0.011(2)
C55 0.068(3) 0.075(3) 0.058(3) -0.009(2) 0.014(2) -0.022(2)
C56 0.055(2) 0.078(3) 0.082(3) -0.010(2) 0.014(2) -0.007(2)
C57 0.063(2) 0.061(2) 0.065(2) 0.000(2) -0.001(2) -0.007(2)
C58 0.088(4) 0.122(5) 0.072(4) -0.017(3) 0.029(3) -0.033(3)
C59 0.165(7) 0.131(6) 0.065(3) -0.010(4) 0.043(4) -0.047(5)

loop_
_atom_type_symbol
_atom_type_description
_atom_type_scat_dispersion_real
_atom_type_scat_dispersion_imag
_atom_type_scat_source
C C 0.0181 0.0091 'International Tables Vol C Tables 4.2.6.8 and 6.1.1.4'
H H 0.0000 0.0000 'International Tables Vol C Tables 4.2.6.8 and 6.1.1.4'
N N 0.0311 0.0180 'International Tables Vol C Tables 4.2.6.8 and 6.1.1.4'
Rh Rh 0.0927 3.6045 'International Tables Vol C Tables 4.2.6.8 and 6.1.1.4'
Cl Cl 0.3639 0.7018 'International Tables Vol C Tables 4.2.6.8 and 6.1.1.4'

loop_
_geom_angle_atom_site_label_1
_geom_angle_atom_site_label_2
_geom_angle_atom_site_label_3
_geom_angle
_geom_angle_site_symmetry_1
_geom_angle_site_symmetry_3
_geom_angle_publ_flag
C1 Rh1 C16 90.07(17) . . ?
C1 Rh1 C15 92.28(16) . . ?
C16 Rh1 C15 39.32(17) . . ?
C1 Rh1 C12 160.44(15) . . ?
C16 Rh1 C12 97.49(18) . . ?
C15 Rh1 C12 82.50(17) . . ?
C1 Rh1 C11 162.78(16) . . ?
C16 Rh1 C11 81.47(19) . . ?
C15 Rh1 C11 90.61(17) . . ?
C12 Rh1 C11 36.72(16) . . ?
C1 Rh1 Cl1 89.36(10) . . ?
C16 Rh1 Cl1 160.49(12) . . ?
C15 Rh1 Cl1 160.17(12) . . ?
C12 Rh1 Cl1 89.40(13) . . ?
C11 Rh1 Cl1 93.65(14) . . ?
C1 N2 C3 111.0(3) . . ?
C1 N2 C21 124.8(3) . . ?
C3 N2 C21 124.1(3) . . ?
C1 N5 C4 111.0(3) . . ?
C1 N5 C51 124.0(3) . . ?
C4 N5 C51 125.0(3) . . ?
N5 C1 N2 104.3(3) . . ?
N5 C1 Rh1 127.3(3) . . ?
N2 C1 Rh1 128.4(3) . . ?
C4 C3 N2 106.7(3) . . ?
C4 C3 H3 126.7 . . ?
N2 C3 H3 126.7 . . ?
C3 C4 N5 107.1(3) . . ?
C3 C4 H4 126.5 . . ?
N5 C4 H4 126.5 . . ?
C12 C11 C18 123.6(4) . . ?
C12 C11 Rh1 71.2(2) . . ?
C18 C11 Rh1 112.2(3) . . ?
C12 C11 H11 114.1 . . ?
C18 C11 H11 114.1 . . ?
Rh1 C11 H11 114.1 . . ?
C11 C12 C13 126.2(4) . . ?
C11 C12 Rh1 72.1(2) . . ?
C13 C12 Rh1 108.3(3) . . ?
C11 C12 H12 114.0 . . ?
C13 C12 H12 114.0 . . ?
Rh1 C12 H12 114.0 . . ?
C12 C13 C14 114.0(4) . . ?
C12 C13 H13A 108.7 . . ?
C14 C13 H13A 108.7 . . ?
C12 C13 H13B 108.7 . . ?
C14 C13 H13B 108.7 . . ?
H13A C13 H13B 107.6 . . ?
C13 C14 C15 113.5(4) . . ?
C13 C14 H14A 108.9 . . ?
C15 C14 H14A 108.9 . . ?
C13 C14 H14B 108.9 . . ?
C15 C14 H14B 108.9 . . ?
H14A C14 H14B 107.7 . . ?
C16 C15 C14 123.6(4) . . ?
C16 C15 Rh1 70.0(2) . . ?
C14 C15 Rh1 112.8(3) . . ?
C16 C15 H15 114.2 . . ?
C14 C15 H15 114.2 . . ?
Rh1 C15 H15 114.2 . . ?
C15 C16 C17 125.5(4) . . ?
C15 C16 Rh1 70.7(2) . . ?
C17 C16 Rh1 110.5(3) . . ?
C15 C16 H16 114.0 . . ?
C17 C16 H16 114.0 . . ?
Rh1 C16 H16 114.0 . . ?
C18 C17 C16 114.8(4) . . ?
C18 C17 H17A 108.6 . . ?
C16 C17 H17A 108.6 . . ?
C18 C17 H17B 108.6 . . ?
C16 C17 H17B 108.6 . . ?
H17A C17 H17B 107.5 . . ?
C11 C18 C17 111.7(4) . . ?
C11 C18 H18A 109.3 . . ?
C17 C18 H18A 109.3 . . ?
C11 C18 H18B 109.3 . . ?
C17 C18 H18B 109.3 . . ?
H18A C18 H18B 107.9 . . ?
N2 C21 H21A 109.5 . . ?
N2 C21 H21B 109.5 . . ?
H21A C21 H21B 109.5 . . ?
N2 C21 H21C 109.5 . . ?
H21A C21 H21C 109.5 . . ?
H21B C21 H21C 109.5 . . ?
N5 C51 C52 112.0(3) . . ?
N5 C51 H51A 109.2 . . ?
C52 C51 H51A 109.2 . . ?
N5 C51 H51B 109.2 . . ?
C52 C51 H51B 109.2 . . ?
H51A C51 H51B 107.9 . . ?
C57 C52 C53 118.2(4) . . ?
C57 C52 C51 122.2(4) . . ?
C53 C52 C51 119.6(4) . . ?
C54 C53 C52 121.4(4) . . ?
C54 C53 H53 119.3 . . ?
C52 C53 H53 119.3 . . ?
C53 C54 C55 120.5(4) . . ?
C53 C54 H54 119.7 . . ?
C55 C54 H54 119.7 . . ?
C56 C55 C54 117.9(4) . . ?
C56 C55 C58 120.7(5) . . ?
C54 C55 C58 121.3(5) . . ?
C57 C56 C55 121.5(4) . . ?
C57 C56 H56 119.2 . . ?
C55 C56 H56 119.2 . . ?
C52 C57 C56 120.4(4) . . ?
C52 C57 H57 119.8 . . ?
C56 C57 H57 119.8 . . ?
C59 C58 C55 126.7(6) . . ?
C59 C58 H58 116.7 . . ?
C55 C58 H58 116.7 . . ?
C58 C59 H59A 120.0 . . ?
C58 C59 H59B 120.0 . . ?
H59A C59 H59B 120.0 . . ?

loop_
_geom_bond_atom_site_label_1
_geom_bond_atom_site_label_2
_geom_bond_distance
_geom_bond_site_symmetry_2
_geom_bond_publ_flag
Rh1 C1 2.030(4) . ?
Rh1 C16 2.095(4) . ?
Rh1 C15 2.105(4) . ?
Rh1 C12 2.189(4) . ?
Rh1 C11 2.200(4) . ?
Rh1 Cl1 2.3763(10) . ?
N2 C1 1.353(5) . ?
N2 C3 1.377(5) . ?
N2 C21 1.462(5) . ?
N5 C1 1.350(5) . ?
N5 C4 1.374(5) . ?
N5 C51 1.474(5) . ?
C3 C4 1.336(6) . ?
C3 H3 0.9500 . ?
C4 H4 0.9500 . ?
C11 C12 1.382(6) . ?
C11 C18 1.508(7) . ?
C11 H11 1.0000 . ?
C12 C13 1.498(7) . ?
C12 H12 1.0000 . ?
C13 C14 1.529(7) . ?
C13 H13A 0.9900 . ?
C13 H13B 0.9900 . ?
C14 C15 1.532(6) . ?
C14 H14A 0.9900 . ?
C14 H14B 0.9900 . ?
C15 C16 1.413(6) . ?
C15 H15 1.0000 . ?
C16 C17 1.520(7) . ?
C16 H16 1.0000 . ?
C17 C18 1.510(8) . ?
C17 H17A 0.9900 . ?
C17 H17B 0.9900 . ?
C18 H18A 0.9900 . ?
C18 H18B 0.9900 . ?
C21 H21A 0.9800 . ?
C21 H21B 0.9800 . ?
C21 H21C 0.9800 . ?
C51 C52 1.505(6) . ?
C51 H51A 0.9900 . ?
C51 H51B 0.9900 . ?
C52 C57 1.382(6) . ?
C52 C53 1.399(6) . ?
C53 C54 1.370(7) . ?
C53 H53 0.9500 . ?
C54 C55 1.396(7) . ?
C54 H54 0.9500 . ?
C55 C56 1.388(7) . ?
C55 C58 1.473(7) . ?
C56 C57 1.383(7) . ?
C56 H56 0.9500 . ?
C57 H57 0.9500 . ?
C58 C59 1.311(9) . ?
C58 H58 0.9500 . ?
C59 H59A 0.9500 . ?
C59 H59B 0.9500 . ?
